data_4518037
loop_
_publ_author_name
'De, Nirupam'
'Ko, Donguk'
'Baek, Seung-yeol'
'Oh, Changjin'
'Kim, Jiyoung'
'Baik, Mu-Hyun'
'Yoo, Eun Jeong'

_publ_section_title
;
 Cu(I)-Catalyzed Enantioselective [5 + 1] Cycloaddition of N-Aromatic
 Compounds and Alkynes via Chelating-Assisted 1,2-Dearomative Addition
;
_journal_name_full 'ACS Catalysis'
_journal_page_first 10905
_journal_paper_doi 10.1021/acscatal.0c03014
_journal_year 2020
_chemical_formula_sum 'C29 H26 N2 O4 S'
_chemical_formula_weight 498.58
_space_group_crystal_system monoclinic
_space_group_IT_number 14
_space_group_name_Hall '-P 2ybc'
_space_group_name_H-M_alt 'P 1 21/c 1'
_atom_sites_solution_hydrogens mixed
_audit_creation_method SHELXL-2018/3
_cell_angle_alpha 90
_cell_angle_beta 90.5504(18)
_cell_angle_gamma 90
_cell_formula_units_Z 8
_cell_length_a 16.6324(8)
_cell_length_b 12.5786(5)
_cell_length_c 23.5913(12)
_cell_measurement_reflns_used 9836
_cell_measurement_temperature 140(2)
_cell_measurement_theta_max 30.51
_cell_measurement_theta_min 2.98
_cell_volume 4935.4(4)
_computing_cell_refinement 'Bruker APEXIII'
_computing_data_collection 'Bruker APEXIII'
_computing_data_reduction 'Bruker SAINT'
_computing_molecular_graphics ORTEP
_computing_publication_material CIFTAB
_computing_structure_refinement SHELXL
_computing_structure_solution SHELXS
_diffrn_ambient_temperature 140(2)
_diffrn_measured_fraction_theta_full 0.998
_diffrn_measured_fraction_theta_max 0.999
_diffrn_measurement_device_type 'Photon 100 CMOS detector'
_diffrn_measurement_method 'phi and omega scans'
_diffrn_radiation_type MoK\a
_diffrn_radiation_wavelength 0.71073
_diffrn_reflns_av_R_equivalents 0.0411
_diffrn_reflns_av_unetI/netI 0.0212
_diffrn_reflns_Laue_measured_fraction_full 0.998
_diffrn_reflns_Laue_measured_fraction_max 0.999
_diffrn_reflns_limit_h_max 21
_diffrn_reflns_limit_h_min -21
_diffrn_reflns_limit_k_max 16
_diffrn_reflns_limit_k_min -16
_diffrn_reflns_limit_l_max 31
_diffrn_reflns_limit_l_min -31
_diffrn_reflns_number 131978
_diffrn_reflns_point_group_measured_fraction_full 0.998
_diffrn_reflns_point_group_measured_fraction_max 0.999
_diffrn_reflns_theta_full 25.242
_diffrn_reflns_theta_max 27.999
_diffrn_reflns_theta_min 2.936
_diffrn_source 'fine-focus sealed tube'
_exptl_absorpt_coefficient_mu 0.170
_exptl_absorpt_correction_T_max 0.7461
_exptl_absorpt_correction_T_min 0.7251
_exptl_absorpt_correction_type multi-scan
_exptl_absorpt_process_details SADABS
_exptl_crystal_colour colourless
_exptl_crystal_density_diffrn 1.342
_exptl_crystal_description block
_exptl_crystal_F_000 2096
_exptl_crystal_size_max 0.423
_exptl_crystal_size_mid 0.384
_exptl_crystal_size_min 0.287
_refine_diff_density_max 0.406
_refine_diff_density_min -0.517
_refine_diff_density_rms 0.052
_refine_ls_extinction_method none
_refine_ls_goodness_of_fit_ref 1.041
_refine_ls_hydrogen_treatment mixed
_refine_ls_matrix_type full
_refine_ls_number_parameters 659
_refine_ls_number_reflns 11907
_refine_ls_number_restraints 0
_refine_ls_restrained_S_all 1.041
_refine_ls_R_factor_all 0.0579
_refine_ls_R_factor_gt 0.0411
_refine_ls_shift/su_max 0.001
_refine_ls_shift/su_mean 0.000
_refine_ls_structure_factor_coef Fsqd
_refine_ls_weighting_details 'w=1/[\s^2^(Fo^2^)+(0.0438P)^2^+2.8545P] where P=(Fo^2^+2Fc^2^)/3'
_refine_ls_weighting_scheme calc
_refine_ls_wR_factor_gt 0.0952
_refine_ls_wR_factor_ref 0.1070
_reflns_Friedel_coverage 0.000
_reflns_number_gt 9465
_reflns_number_total 11907
_reflns_threshold_expression 'I > 2\s(I)'
_cod_data_source_file cs0c03014_si_002.cif
_cod_data_source_block A074O_014
_cod_depositor_comments
;
The following automatic conversions were performed:

data item '_exptl_absorpt_correction_type' value 'MULTI-SCAN' was
changed to 'multi-scan' in accordance with the
/home/data/users/saulius/crontab/automatic-downloads/rss-feeds/ACS/lib/dictionaries/cif_core.dic
dictionary named 'cif_core.dic' version 2.4.2 last updated on
2011-04-26.

Automatic conversion script
Id: cif_fix_values 7556 2019-12-06 15:28:31Z antanas 
;
_cod_original_sg_symbol_H-M 'P 21/c'
_cod_database_code 4518037
_shelx_shelxl_version_number 2018/3
_shelx_space_group_comment
;
The symmetry employed for this shelxl refinement is uniquely defined
by the following loop, which should always be used as a source of
symmetry information in preference to the above space-group names.
They are only intended as comments.
;
_shelx_estimated_absorpt_t_min 0.931
_shelx_estimated_absorpt_t_max 0.953

loop_
_space_group_symop_operation_xyz
'x, y, z'
'-x, y+1/2, -z+1/2'
'-x, -y, -z'
'x, -y-1/2, z-1/2'

loop_
_atom_site_label
_atom_site_type_symbol
_atom_site_fract_x
_atom_site_fract_y
_atom_site_fract_z
_atom_site_U_iso_or_equiv
_atom_site_adp_type
_atom_site_occupancy
_atom_site_site_symmetry_order
_atom_site_calc_flag
_atom_site_refinement_flags_posn
_atom_site_refinement_flags_adp
_atom_site_refinement_flags_occupancy
_atom_site_disorder_assembly
_atom_site_disorder_group
S1A S 0.24268(2) 0.73241(3) 0.35144(2) 0.02481(9) Uani 1 1 d . . . . .
O1A O 0.27846(7) 0.81647(9) 0.31958(5) 0.0333(3) Uani 1 1 d . . . . .
O2A O 0.18968(7) 0.75767(9) 0.39675(5) 0.0330(3) Uani 1 1 d . . . . .
S1B S 0.75703(2) 0.55057(3) 0.37147(2) 0.02644(9) Uani 1 1 d . . . . .
O1B O 0.79200(7) 0.47081(9) 0.33622(5) 0.0335(3) Uani 1 1 d . . . . .
O2B O 0.71106(7) 0.51933(9) 0.41959(5) 0.0358(3) Uani 1 1 d . . . . .
C1A C 0.31673(9) 0.64523(12) 0.37670(6) 0.0257(3) Uani 1 1 d . . . . .
C2A C 0.30797(9) 0.59757(13) 0.42921(6) 0.0287(3) Uani 1 1 d . . . . .
H2A H 0.263228 0.614249 0.452308 0.034 Uiso 1 1 calc R U . . .
C3A C 0.36533(10) 0.52529(14) 0.44755(7) 0.0340(4) Uani 1 1 d . . . . .
H3A H 0.360309 0.493440 0.483855 0.041 Uiso 1 1 calc R U . . .
C4A C 0.43039(10) 0.49852(14) 0.41351(7) 0.0361(4) Uani 1 1 d . . . . .
C5A C 0.43771(10) 0.54796(16) 0.36105(7) 0.0408(4) Uani 1 1 d . . . . .
H5A H 0.482051 0.530758 0.337684 0.049 Uiso 1 1 calc R U . . .
C6A C 0.38192(10) 0.62146(15) 0.34225(7) 0.0353(4) Uani 1 1 d . . . . .
H6A H 0.387842 0.655208 0.306502 0.042 Uiso 1 1 calc R U . . .
C7A C 0.49010(13) 0.41588(17) 0.43236(9) 0.0512(5) Uani 1 1 d . . . . .
H7A1 H 0.476636 0.347556 0.414714 0.077 Uiso 1 1 calc R U . . .
H7A2 H 0.488422 0.408703 0.473698 0.077 Uiso 1 1 calc R U . . .
H7A3 H 0.544207 0.437477 0.420976 0.077 Uiso 1 1 calc R U . . .
N1A N 0.19038(7) 0.65954(10) 0.30390(5) 0.0224(2) Uani 1 1 d . . . . .
C8A C 0.21145(8) 0.67070(11) 0.24614(6) 0.0210(3) Uani 1 1 d . . . . .
H8A H 0.247550 0.725695 0.235711 0.025 Uiso 1 1 calc R U . . .
C9A C 0.18205(8) 0.60610(11) 0.20569(6) 0.0188(3) Uani 1 1 d . . . . .
C10A C 0.19739(8) 0.62022(11) 0.14471(6) 0.0196(3) Uani 1 1 d . . . . .
C11A C 0.22694(9) 0.71639(12) 0.12350(6) 0.0248(3) Uani 1 1 d . . . . .
H11A H 0.237112 0.773857 0.148699 0.030 Uiso 1 1 calc R U . . .
C12A C 0.24151(10) 0.72860(13) 0.06613(7) 0.0312(3) Uani 1 1 d . . . . .
H12A H 0.262845 0.793663 0.052421 0.037 Uiso 1 1 calc R U . . .
C13A C 0.22513(10) 0.64637(14) 0.02864(6) 0.0335(4) Uani 1 1 d . . . . .
H13A H 0.234399 0.655250 -0.010753 0.040 Uiso 1 1 calc R U . . .
C14A C 0.19518(10) 0.55129(13) 0.04900(6) 0.0316(3) Uani 1 1 d . . . . .
H14A H 0.183645 0.494923 0.023384 0.038 Uiso 1 1 calc R U . . .
C15A C 0.18182(9) 0.53750(12) 0.10657(6) 0.0251(3) Uani 1 1 d . . . . .
H15A H 0.161990 0.471469 0.120101 0.030 Uiso 1 1 calc R U . . .
N2A N 0.13882(7) 0.51465(9) 0.22336(5) 0.0191(2) Uani 1 1 d . . . . .
C16A C 0.05488(8) 0.50952(11) 0.21337(6) 0.0209(3) Uani 1 1 d . . . . .
C17A C 0.01397(9) 0.58313(12) 0.17953(6) 0.0259(3) Uani 1 1 d . . . . .
H17A H 0.041939 0.641927 0.163904 0.031 Uiso 1 1 calc R U . . .
C18A C -0.06795(10) 0.57031(14) 0.16868(8) 0.0355(4) Uani 1 1 d . . . . .
H18A H -0.095542 0.620327 0.145432 0.043 Uiso 1 1 calc R U . . .
C19A C -0.10945(10) 0.48540(15) 0.19146(8) 0.0406(4) Uani 1 1 d . . . . .
H19A H -0.165208 0.476749 0.183640 0.049 Uiso 1 1 calc R U . . .
C20A C -0.06935(10) 0.41327(15) 0.22563(8) 0.0373(4) Uani 1 1 d . . . . .
H20A H -0.098249 0.355690 0.241686 0.045 Uiso 1 1 calc R U . . .
C21A C 0.01271(9) 0.42330(12) 0.23702(6) 0.0272(3) Uani 1 1 d . . . . .
C22A C 0.05752(10) 0.34696(12) 0.27102(7) 0.0311(3) Uani 1 1 d . . . . .
H22A H 0.033827 0.280192 0.279530 0.037 Uiso 1 1 calc R U . . .
C23A C 0.13097(10) 0.36852(12) 0.29048(7) 0.0282(3) Uani 1 1 d . . . . .
H23A H 0.159624 0.316902 0.312025 0.034 Uiso 1 1 calc R U . . .
C24A C 0.16859(9) 0.47435(11) 0.27841(6) 0.0213(3) Uani 1 1 d . . . . .
H24A H 0.2274(11) 0.4654(14) 0.2741(7) 0.032 Uiso 1 1 d . U . . .
C25A C 0.15378(8) 0.56166(11) 0.32202(6) 0.0211(3) Uani 1 1 d . . . . .
C26A C 0.10889(9) 0.55685(13) 0.36850(6) 0.0266(3) Uani 1 1 d . . . . .
H26A H 0.096112 0.622109 0.386579 0.032 Uiso 1 1 calc R U . . .
C27A C 0.07714(9) 0.45746(13) 0.39440(6) 0.0276(3) Uani 1 1 d . . . . .
O3A O -0.00323(6) 0.45688(9) 0.39189(5) 0.0322(3) Uani 1 1 d . . . . .
O4A O 0.11756(7) 0.39085(11) 0.41748(5) 0.0420(3) Uani 1 1 d . . . . .
C28A C -0.04411(10) 0.36555(14) 0.41643(8) 0.0367(4) Uani 1 1 d . . . . .
H28A H -0.008065 0.302952 0.415556 0.044 Uiso 1 1 calc R U . . .
H28B H -0.092696 0.348728 0.393569 0.044 Uiso 1 1 calc R U . . .
C29A C -0.06787(11) 0.38795(15) 0.47654(8) 0.0390(4) Uani 1 1 d . . . . .
H29A H -0.019439 0.397653 0.499959 0.058 Uiso 1 1 calc R U . . .
H29B H -0.099138 0.328070 0.491163 0.058 Uiso 1 1 calc R U . . .
H29C H -0.100519 0.452758 0.477705 0.058 Uiso 1 1 calc R U . . .
C1B C 0.83068(9) 0.64167(12) 0.39369(6) 0.0250(3) Uani 1 1 d . . . . .
C2B C 0.82829(10) 0.68245(13) 0.44813(7) 0.0320(3) Uani 1 1 d . . . . .
H2B H 0.787851 0.660012 0.473655 0.038 Uiso 1 1 calc R U . . .
C3B C 0.88539(10) 0.75624(14) 0.46502(7) 0.0353(4) Uani 1 1 d . . . . .
H3B H 0.883990 0.784054 0.502434 0.042 Uiso 1 1 calc R U . . .
C4B C 0.94487(10) 0.79042(13) 0.42807(7) 0.0322(3) Uani 1 1 d . . . . .
C5B C 0.94629(10) 0.74690(14) 0.37374(7) 0.0358(4) Uani 1 1 d . . . . .
H5B H 0.986965 0.768727 0.348249 0.043 Uiso 1 1 calc R U . . .
C6B C 0.89011(10) 0.67288(14) 0.35602(7) 0.0331(4) Uani 1 1 d . . . . .
H6B H 0.891981 0.643853 0.318876 0.040 Uiso 1 1 calc R U . . .
C7B C 1.00605(12) 0.87210(15) 0.44628(9) 0.0453(4) Uani 1 1 d . . . . .
H7B1 H 1.058902 0.852540 0.431532 0.068 Uiso 1 1 calc R U . . .
H7B2 H 1.008614 0.875006 0.487771 0.068 Uiso 1 1 calc R U . . .
H7B3 H 0.990435 0.941931 0.431398 0.068 Uiso 1 1 calc R U . . .
N1B N 0.69579(7) 0.62058(10) 0.32815(5) 0.0249(3) Uani 1 1 d . . . . .
C8B C 0.71161(9) 0.61613(12) 0.26937(6) 0.0238(3) Uani 1 1 d . . . . .
H8B H 0.745958 0.561878 0.255515 0.029 Uiso 1 1 calc R U . . .
C9B C 0.67967(8) 0.68607(11) 0.23252(6) 0.0209(3) Uani 1 1 d . . . . .
C10B C 0.68937(8) 0.67588(11) 0.17051(6) 0.0219(3) Uani 1 1 d . . . . .
C11B C 0.69685(9) 0.57608(12) 0.14521(7) 0.0281(3) Uani 1 1 d . . . . .
H11B H 0.693276 0.513642 0.167696 0.034 Uiso 1 1 calc R U . . .
C12B C 0.70949(10) 0.56780(14) 0.08731(7) 0.0347(4) Uani 1 1 d . . . . .
H12B H 0.715596 0.499633 0.070558 0.042 Uiso 1 1 calc R U . . .
C13B C 0.71328(10) 0.65779(15) 0.05377(7) 0.0356(4) Uani 1 1 d . . . . .
H13B H 0.721891 0.651730 0.014154 0.043 Uiso 1 1 calc R U . . .
C14B C 0.70439(10) 0.75664(14) 0.07852(7) 0.0351(4) Uani 1 1 d . . . . .
H14B H 0.706639 0.818680 0.055622 0.042 Uiso 1 1 calc R U . . .
C15B C 0.69227(9) 0.76632(12) 0.13624(7) 0.0277(3) Uani 1 1 d . . . . .
H15B H 0.685895 0.834764 0.152620 0.033 Uiso 1 1 calc R U . . .
N2B N 0.64230(7) 0.77827(9) 0.25407(5) 0.0210(2) Uani 1 1 d . . . . .
C16B C 0.56043(8) 0.79925(11) 0.24173(6) 0.0205(3) Uani 1 1 d . . . . .
C17B C 0.51478(9) 0.73642(12) 0.20491(6) 0.0243(3) Uani 1 1 d . . . . .
H17B H 0.537408 0.674003 0.188949 0.029 Uiso 1 1 calc R U . . .
C18B C 0.43596(9) 0.76515(13) 0.19151(7) 0.0292(3) Uani 1 1 d . . . . .
H18B H 0.405281 0.722326 0.166158 0.035 Uiso 1 1 calc R U . . .
C19B C 0.40190(9) 0.85529(13) 0.21469(7) 0.0304(3) Uani 1 1 d . . . . .
H19B H 0.348384 0.875025 0.204976 0.037 Uiso 1 1 calc R U . . .
C20B C 0.44653(9) 0.91634(13) 0.25215(7) 0.0291(3) Uani 1 1 d . . . . .
H20B H 0.422854 0.977647 0.268552 0.035 Uiso 1 1 calc R U . . .
C21B C 0.52541(9) 0.88994(11) 0.26635(6) 0.0237(3) Uani 1 1 d . . . . .
C22B C 0.57372(10) 0.95229(12) 0.30595(7) 0.0292(3) Uani 1 1 d . . . . .
H22B H 0.555596 1.020823 0.316915 0.035 Uiso 1 1 calc R U . . .
C23B C 0.64262(9) 0.91544(12) 0.32710(7) 0.0282(3) Uani 1 1 d . . . . .
H23B H 0.672357 0.957601 0.353318 0.034 Uiso 1 1 calc R U . . .
C24B C 0.67416(9) 0.80870(11) 0.31033(6) 0.0231(3) Uani 1 1 d . . . . .
H24B H 0.7334(11) 0.8127(15) 0.3063(8) 0.035 Uiso 1 1 d . U . . .
C25B C 0.65778(8) 0.71490(12) 0.34997(6) 0.0235(3) Uani 1 1 d . . . . .
C26B C 0.60983(9) 0.70873(13) 0.39472(7) 0.0297(3) Uani 1 1 d . . . . .
H26B H 0.598537 0.639626 0.408802 0.036 Uiso 1 1 calc R U . . .
C27B C 0.57222(10) 0.79991(14) 0.42480(7) 0.0333(4) Uani 1 1 d . . . . .
O3B O 0.49344(8) 0.78086(12) 0.43116(8) 0.0615(4) Uani 1 1 d . . . . .
O4B O 0.60606(8) 0.87693(11) 0.44268(5) 0.0422(3) Uani 1 1 d . . . . .
C28B C 0.44645(14) 0.8643(2) 0.45934(14) 0.0723(8) Uani 1 1 d . . . . .
H28C H 0.389729 0.860012 0.446451 0.087 Uiso 1 1 calc R U . . .
H28D H 0.467563 0.934921 0.448384 0.087 Uiso 1 1 calc R U . . .
C29B C 0.45011(17) 0.8536(2) 0.52181(14) 0.0830(9) Uani 1 1 d . . . . .
H29D H 0.428728 0.784044 0.532798 0.125 Uiso 1 1 calc R U . . .
H29E H 0.417947 0.909884 0.539204 0.125 Uiso 1 1 calc R U . . .
H29F H 0.506073 0.859679 0.534777 0.125 Uiso 1 1 calc R U . . .

loop_
_atom_site_aniso_label
_atom_site_aniso_U_11
_atom_site_aniso_U_22
_atom_site_aniso_U_33
_atom_site_aniso_U_23
_atom_site_aniso_U_13
_atom_site_aniso_U_12
S1A 0.02967(19) 0.02579(18) 0.01896(17) -0.00660(13) -0.00003(14) -0.00403(14)
O1A 0.0435(7) 0.0271(6) 0.0293(6) -0.0049(5) -0.0016(5) -0.0114(5)
O2A 0.0366(6) 0.0382(6) 0.0242(5) -0.0117(5) 0.0024(5) 0.0032(5)
S1B 0.02678(18) 0.02379(18) 0.02870(19) 0.00909(14) -0.00166(14) 0.00329(14)
O1B 0.0368(6) 0.0242(5) 0.0394(6) 0.0038(5) -0.0056(5) 0.0084(5)
O2B 0.0344(6) 0.0368(6) 0.0362(6) 0.0173(5) 0.0019(5) -0.0005(5)
C1A 0.0250(7) 0.0329(8) 0.0192(7) -0.0074(6) -0.0017(5) -0.0040(6)
C2A 0.0295(8) 0.0345(8) 0.0220(7) -0.0056(6) 0.0016(6) -0.0035(6)
C3A 0.0387(9) 0.0365(9) 0.0266(8) -0.0034(7) -0.0054(7) -0.0030(7)
C4A 0.0343(9) 0.0387(9) 0.0350(9) -0.0145(7) -0.0099(7) 0.0018(7)
C5A 0.0307(9) 0.0606(12) 0.0312(9) -0.0167(8) 0.0005(7) 0.0051(8)
C6A 0.0308(8) 0.0536(11) 0.0214(7) -0.0065(7) 0.0020(6) -0.0011(8)
C7A 0.0478(11) 0.0510(12) 0.0545(12) -0.0165(10) -0.0170(9) 0.0140(9)
N1A 0.0267(6) 0.0250(6) 0.0155(5) -0.0023(5) 0.0008(5) -0.0063(5)
C8A 0.0225(7) 0.0231(7) 0.0176(6) 0.0012(5) 0.0024(5) -0.0044(5)
C9A 0.0181(6) 0.0192(6) 0.0190(6) 0.0009(5) 0.0003(5) -0.0007(5)
C10A 0.0185(6) 0.0226(7) 0.0176(6) 0.0001(5) -0.0006(5) 0.0025(5)
C11A 0.0281(7) 0.0254(7) 0.0209(7) 0.0018(6) -0.0003(6) 0.0013(6)
C12A 0.0370(9) 0.0311(8) 0.0255(8) 0.0097(6) 0.0038(6) 0.0030(7)
C13A 0.0407(9) 0.0430(9) 0.0170(7) 0.0038(6) 0.0038(6) 0.0094(7)
C14A 0.0386(9) 0.0354(8) 0.0208(7) -0.0064(6) -0.0007(6) 0.0054(7)
C15A 0.0276(7) 0.0262(7) 0.0215(7) -0.0013(6) 0.0001(6) 0.0006(6)
N2A 0.0205(6) 0.0193(5) 0.0176(5) 0.0007(4) -0.0011(4) -0.0021(4)
C16A 0.0200(6) 0.0217(7) 0.0210(7) -0.0073(5) 0.0015(5) -0.0018(5)
C17A 0.0242(7) 0.0256(7) 0.0278(7) -0.0058(6) -0.0017(6) 0.0018(6)
C18A 0.0266(8) 0.0403(9) 0.0394(9) -0.0116(7) -0.0065(7) 0.0090(7)
C19A 0.0194(7) 0.0500(11) 0.0524(11) -0.0195(9) -0.0002(7) -0.0019(7)
C20A 0.0280(8) 0.0381(9) 0.0460(10) -0.0132(8) 0.0079(7) -0.0117(7)
C21A 0.0272(7) 0.0262(7) 0.0284(8) -0.0072(6) 0.0047(6) -0.0065(6)
C22A 0.0396(9) 0.0216(7) 0.0324(8) 0.0006(6) 0.0079(7) -0.0092(6)
C23A 0.0371(8) 0.0207(7) 0.0269(8) 0.0039(6) 0.0042(6) 0.0009(6)
C24A 0.0223(7) 0.0220(7) 0.0195(7) 0.0027(5) 0.0008(5) 0.0008(5)
C25A 0.0194(6) 0.0253(7) 0.0186(6) 0.0022(5) -0.0019(5) -0.0019(5)
C26A 0.0264(7) 0.0323(8) 0.0211(7) 0.0012(6) 0.0023(6) -0.0018(6)
C27A 0.0273(7) 0.0362(8) 0.0194(7) 0.0027(6) 0.0043(6) -0.0018(6)
O3A 0.0258(5) 0.0345(6) 0.0362(6) 0.0084(5) 0.0036(5) -0.0040(5)
O4A 0.0338(6) 0.0529(8) 0.0393(7) 0.0204(6) 0.0029(5) 0.0049(6)
C28A 0.0326(9) 0.0351(9) 0.0423(10) 0.0054(7) 0.0036(7) -0.0095(7)
C29A 0.0361(9) 0.0394(9) 0.0415(10) 0.0101(8) 0.0069(7) -0.0041(7)
C1B 0.0250(7) 0.0247(7) 0.0254(7) 0.0087(6) -0.0011(6) 0.0051(6)
C2B 0.0314(8) 0.0377(9) 0.0271(8) 0.0048(7) 0.0055(6) 0.0018(7)
C3B 0.0378(9) 0.0375(9) 0.0307(8) -0.0023(7) 0.0001(7) 0.0026(7)
C4B 0.0289(8) 0.0279(8) 0.0398(9) 0.0088(7) -0.0060(7) 0.0043(6)
C5B 0.0324(8) 0.0417(9) 0.0332(9) 0.0127(7) 0.0044(7) -0.0029(7)
C6B 0.0346(8) 0.0413(9) 0.0236(8) 0.0061(7) 0.0023(6) -0.0003(7)
C7B 0.0398(10) 0.0370(10) 0.0589(12) 0.0042(9) -0.0074(9) -0.0048(8)
N1B 0.0250(6) 0.0244(6) 0.0254(6) 0.0049(5) -0.0015(5) 0.0062(5)
C8B 0.0215(7) 0.0234(7) 0.0267(7) 0.0011(6) 0.0012(5) 0.0034(5)
C9B 0.0176(6) 0.0198(6) 0.0254(7) 0.0005(5) 0.0002(5) 0.0004(5)
C10B 0.0150(6) 0.0253(7) 0.0254(7) 0.0008(6) -0.0002(5) 0.0017(5)
C11B 0.0265(7) 0.0251(7) 0.0327(8) -0.0004(6) 0.0033(6) 0.0000(6)
C12B 0.0346(9) 0.0335(9) 0.0363(9) -0.0108(7) 0.0063(7) -0.0008(7)
C13B 0.0354(9) 0.0463(10) 0.0251(8) -0.0033(7) 0.0045(7) 0.0018(8)
C14B 0.0406(9) 0.0365(9) 0.0283(8) 0.0082(7) 0.0044(7) 0.0054(7)
C15B 0.0301(8) 0.0256(7) 0.0274(8) 0.0017(6) 0.0015(6) 0.0027(6)
N2B 0.0205(6) 0.0196(6) 0.0227(6) 0.0007(5) -0.0030(5) 0.0025(5)
C16B 0.0194(6) 0.0201(6) 0.0218(7) 0.0051(5) 0.0008(5) 0.0011(5)
C17B 0.0228(7) 0.0236(7) 0.0265(7) 0.0007(6) 0.0001(6) 0.0009(6)
C18B 0.0221(7) 0.0330(8) 0.0324(8) 0.0027(6) -0.0038(6) -0.0028(6)
C19B 0.0191(7) 0.0351(8) 0.0371(9) 0.0079(7) 0.0003(6) 0.0040(6)
C20B 0.0272(8) 0.0266(7) 0.0337(8) 0.0041(6) 0.0049(6) 0.0078(6)
C21B 0.0249(7) 0.0203(7) 0.0258(7) 0.0039(6) 0.0018(6) 0.0023(6)
C22B 0.0351(8) 0.0197(7) 0.0327(8) -0.0021(6) -0.0003(6) 0.0025(6)
C23B 0.0325(8) 0.0221(7) 0.0300(8) -0.0029(6) -0.0027(6) -0.0036(6)
C24B 0.0215(7) 0.0229(7) 0.0247(7) 0.0004(6) -0.0036(5) -0.0015(5)
C25B 0.0213(7) 0.0240(7) 0.0251(7) 0.0005(6) -0.0049(5) 0.0025(5)
C26B 0.0289(8) 0.0308(8) 0.0292(8) 0.0035(6) 0.0000(6) 0.0033(6)
C27B 0.0339(8) 0.0367(9) 0.0292(8) 0.0001(7) 0.0001(7) 0.0053(7)
O3B 0.0332(7) 0.0472(8) 0.1044(13) -0.0264(8) 0.0111(8) 0.0046(6)
O4B 0.0441(7) 0.0462(7) 0.0362(7) -0.0105(6) 0.0008(5) -0.0020(6)
C28B 0.0402(12) 0.0536(14) 0.123(2) -0.0270(15) 0.0087(13) 0.0121(10)
C29B 0.0767(18) 0.0528(14) 0.121(3) -0.0141(15) 0.0510(18) 0.0107(13)

loop_
_atom_type_symbol
_atom_type_description
_atom_type_scat_dispersion_real
_atom_type_scat_dispersion_imag
_atom_type_scat_source
C C 0.0033 0.0016 'International Tables Vol C Tables 4.2.6.8 and 6.1.1.4'
H H 0.0000 0.0000 'International Tables Vol C Tables 4.2.6.8 and 6.1.1.4'
N N 0.0061 0.0033 'International Tables Vol C Tables 4.2.6.8 and 6.1.1.4'
O O 0.0106 0.0060 'International Tables Vol C Tables 4.2.6.8 and 6.1.1.4'
S S 0.1246 0.1234 'International Tables Vol C Tables 4.2.6.8 and 6.1.1.4'

loop_
_geom_angle_atom_site_label_1
_geom_angle_atom_site_label_2
_geom_angle_atom_site_label_3
_geom_angle
_geom_angle_site_symmetry_1
_geom_angle_site_symmetry_3
_geom_angle_publ_flag
O2A S1A O1A 119.46(7) . . ?
O2A S1A N1A 107.52(6) . . ?
O1A S1A N1A 105.49(6) . . ?
O2A S1A C1A 108.80(7) . . ?
O1A S1A C1A 110.33(7) . . ?
N1A S1A C1A 104.07(7) . . ?
O2B S1B O1B 119.50(7) . . ?
O2B S1B N1B 107.48(7) . . ?
O1B S1B N1B 105.12(7) . . ?
O2B S1B C1B 108.63(7) . . ?
O1B S1B C1B 110.20(7) . . ?
N1B S1B C1B 104.85(7) . . ?
C2A C1A C6A 121.18(15) . . ?
C2A C1A S1A 119.75(12) . . ?
C6A C1A S1A 119.01(12) . . ?
C3A C2A C1A 119.06(15) . . ?
C3A C2A H2A 120.5 . . ?
C1A C2A H2A 120.5 . . ?
C2A C3A C4A 120.98(16) . . ?
C2A C3A H3A 119.5 . . ?
C4A C3A H3A 119.5 . . ?
C5A C4A C3A 118.63(16) . . ?
C5A C4A C7A 120.62(17) . . ?
C3A C4A C7A 120.73(18) . . ?
C6A C5A C4A 121.40(16) . . ?
C6A C5A H5A 119.3 . . ?
C4A C5A H5A 119.3 . . ?
C5A C6A C1A 118.73(16) . . ?
C5A C6A H6A 120.6 . . ?
C1A C6A H6A 120.6 . . ?
C4A C7A H7A1 109.5 . . ?
C4A C7A H7A2 109.5 . . ?
H7A1 C7A H7A2 109.5 . . ?
C4A C7A H7A3 109.5 . . ?
H7A1 C7A H7A3 109.5 . . ?
H7A2 C7A H7A3 109.5 . . ?
C8A N1A C25A 118.63(11) . . ?
C8A N1A S1A 117.11(9) . . ?
C25A N1A S1A 119.00(9) . . ?
C9A C8A N1A 122.14(12) . . ?
C9A C8A H8A 118.9 . . ?
N1A C8A H8A 118.9 . . ?
C8A C9A N2A 117.62(12) . . ?
C8A C9A C10A 123.75(12) . . ?
N2A C9A C10A 118.45(12) . . ?
C15A C10A C11A 118.46(13) . . ?
C15A C10A C9A 120.37(12) . . ?
C11A C10A C9A 121.16(12) . . ?
C12A C11A C10A 120.67(14) . . ?
C12A C11A H11A 119.7 . . ?
C10A C11A H11A 119.7 . . ?
C11A C12A C13A 120.35(15) . . ?
C11A C12A H12A 119.8 . . ?
C13A C12A H12A 119.8 . . ?
C14A C13A C12A 119.52(14) . . ?
C14A C13A H13A 120.2 . . ?
C12A C13A H13A 120.2 . . ?
C13A C14A C15A 120.60(15) . . ?
C13A C14A H14A 119.7 . . ?
C15A C14A H14A 119.7 . . ?
C14A C15A C10A 120.39(14) . . ?
C14A C15A H15A 119.8 . . ?
C10A C15A H15A 119.8 . . ?
C16A N2A C9A 119.28(11) . . ?
C16A N2A C24A 116.94(11) . . ?
C9A N2A C24A 111.70(11) . . ?
C17A C16A C21A 119.69(13) . . ?
C17A C16A N2A 122.68(13) . . ?
C21A C16A N2A 117.58(13) . . ?
C18A C17A C16A 119.92(15) . . ?
C18A C17A H17A 120.0 . . ?
C16A C17A H17A 120.0 . . ?
C19A C18A C17A 120.59(16) . . ?
C19A C18A H18A 119.7 . . ?
C17A C18A H18A 119.7 . . ?
C20A C19A C18A 119.60(15) . . ?
C20A C19A H19A 120.2 . . ?
C18A C19A H19A 120.2 . . ?
C19A C20A C21A 121.29(16) . . ?
C19A C20A H20A 119.4 . . ?
C21A C20A H20A 119.4 . . ?
C20A C21A C16A 118.89(15) . . ?
C20A C21A C22A 122.88(15) . . ?
C16A C21A C22A 118.20(13) . . ?
C23A C22A C21A 121.40(14) . . ?
C23A C22A H22A 119.3 . . ?
C21A C22A H22A 119.3 . . ?
C22A C23A C24A 119.97(14) . . ?
C22A C23A H23A 120.0 . . ?
C24A C23A H23A 120.0 . . ?
N2A C24A C23A 109.57(12) . . ?
N2A C24A C25A 106.93(11) . . ?
C23A C24A C25A 116.13(12) . . ?
N2A C24A H24A 105.8(10) . . ?
C23A C24A H24A 109.4(11) . . ?
C25A C24A H24A 108.5(10) . . ?
C26A C25A N1A 121.62(13) . . ?
C26A C25A C24A 128.08(13) . . ?
N1A C25A C24A 110.10(11) . . ?
C25A C26A C27A 125.33(14) . . ?
C25A C26A H26A 117.3 . . ?
C27A C26A H26A 117.3 . . ?
O4A C27A O3A 124.81(14) . . ?
O4A C27A C26A 124.88(14) . . ?
O3A C27A C26A 110.14(13) . . ?
C27A O3A C28A 117.17(13) . . ?
O3A C28A C29A 110.79(14) . . ?
O3A C28A H28A 109.5 . . ?
C29A C28A H28A 109.5 . . ?
O3A C28A H28B 109.5 . . ?
C29A C28A H28B 109.5 . . ?
H28A C28A H28B 108.1 . . ?
C28A C29A H29A 109.5 . . ?
C28A C29A H29B 109.5 . . ?
H29A C29A H29B 109.5 . . ?
C28A C29A H29C 109.5 . . ?
H29A C29A H29C 109.5 . . ?
H29B C29A H29C 109.5 . . ?
C2B C1B C6B 120.99(15) . . ?
C2B C1B S1B 119.57(12) . . ?
C6B C1B S1B 119.44(12) . . ?
C3B C2B C1B 119.35(15) . . ?
C3B C2B H2B 120.3 . . ?
C1B C2B H2B 120.3 . . ?
C2B C3B C4B 121.10(16) . . ?
C2B C3B H3B 119.5 . . ?
C4B C3B H3B 119.5 . . ?
C3B C4B C5B 118.20(16) . . ?
C3B C4B C7B 120.94(17) . . ?
C5B C4B C7B 120.86(16) . . ?
C6B C5B C4B 121.72(15) . . ?
C6B C5B H5B 119.1 . . ?
C4B C5B H5B 119.1 . . ?
C5B C6B C1B 118.64(16) . . ?
C5B C6B H6B 120.7 . . ?
C1B C6B H6B 120.7 . . ?
C4B C7B H7B1 109.5 . . ?
C4B C7B H7B2 109.5 . . ?
H7B1 C7B H7B2 109.5 . . ?
C4B C7B H7B3 109.5 . . ?
H7B1 C7B H7B3 109.5 . . ?
H7B2 C7B H7B3 109.5 . . ?
C8B N1B C25B 117.95(12) . . ?
C8B N1B S1B 117.18(10) . . ?
C25B N1B S1B 118.58(10) . . ?
C9B C8B N1B 122.17(13) . . ?
C9B C8B H8B 118.9 . . ?
N1B C8B H8B 118.9 . . ?
C8B C9B N2B 118.53(13) . . ?
C8B C9B C10B 122.50(13) . . ?
N2B C9B C10B 118.67(12) . . ?
C11B C10B C15B 118.76(14) . . ?
C11B C10B C9B 120.79(13) . . ?
C15B C10B C9B 120.44(13) . . ?
C12B C11B C10B 120.22(15) . . ?
C12B C11B H11B 119.9 . . ?
C10B C11B H11B 119.9 . . ?
C13B C12B C11B 120.65(15) . . ?
C13B C12B H12B 119.7 . . ?
C11B C12B H12B 119.7 . . ?
C14B C13B C12B 119.28(15) . . ?
C14B C13B H13B 120.4 . . ?
C12B C13B H13B 120.4 . . ?
C13B C14B C15B 120.79(15) . . ?
C13B C14B H14B 119.6 . . ?
C15B C14B H14B 119.6 . . ?
C14B C15B C10B 120.27(15) . . ?
C14B C15B H15B 119.9 . . ?
C10B C15B H15B 119.9 . . ?
C9B N2B C16B 120.33(12) . . ?
C9B N2B C24B 112.42(11) . . ?
C16B N2B C24B 118.28(11) . . ?
C17B C16B C21B 119.42(13) . . ?
C17B C16B N2B 122.68(13) . . ?
C21B C16B N2B 117.86(13) . . ?
C18B C17B C16B 120.00(14) . . ?
C18B C17B H17B 120.0 . . ?
C16B C17B H17B 120.0 . . ?
C19B C18B C17B 120.75(15) . . ?
C19B C18B H18B 119.6 . . ?
C17B C18B H18B 119.6 . . ?
C20B C19B C18B 119.28(14) . . ?
C20B C19B H19B 120.4 . . ?
C18B C19B H19B 120.4 . . ?
C19B C20B C21B 121.40(14) . . ?
C19B C20B H20B 119.3 . . ?
C21B C20B H20B 119.3 . . ?
C20B C21B C16B 119.13(14) . . ?
C20B C21B C22B 122.65(14) . . ?
C16B C21B C22B 118.22(13) . . ?
C23B C22B C21B 121.45(14) . . ?
C23B C22B H22B 119.3 . . ?
C21B C22B H22B 119.3 . . ?
C22B C23B C24B 121.13(14) . . ?
C22B C23B H23B 119.4 . . ?
C24B C23B H23B 119.4 . . ?
N2B C24B C23B 110.30(12) . . ?
N2B C24B C25B 106.56(11) . . ?
C23B C24B C25B 117.70(13) . . ?
N2B C24B H24B 106.0(11) . . ?
C23B C24B H24B 109.3(11) . . ?
C25B C24B H24B 106.3(11) . . ?
C26B C25B N1B 120.21(14) . . ?
C26B C25B C24B 129.83(14) . . ?
N1B C25B C24B 109.56(12) . . ?
C25B C26B C27B 126.18(15) . . ?
C25B C26B H26B 116.9 . . ?
C27B C26B H26B 116.9 . . ?
O4B C27B O3B 124.22(16) . . ?
O4B C27B C26B 126.41(16) . . ?
O3B C27B C26B 109.32(15) . . ?
C27B O3B C28B 116.52(16) . . ?
O3B C28B C29B 111.6(2) . . ?
O3B C28B H28C 109.3 . . ?
C29B C28B H28C 109.3 . . ?
O3B C28B H28D 109.3 . . ?
C29B C28B H28D 109.3 . . ?
H28C C28B H28D 108.0 . . ?
C28B C29B H29D 109.5 . . ?
C28B C29B H29E 109.5 . . ?
H29D C29B H29E 109.5 . . ?
C28B C29B H29F 109.5 . . ?
H29D C29B H29F 109.5 . . ?
H29E C29B H29F 109.5 . . ?

loop_
_geom_bond_atom_site_label_1
_geom_bond_atom_site_label_2
_geom_bond_distance
_geom_bond_site_symmetry_2
_geom_bond_publ_flag
S1A O2A 1.4278(11) . ?
S1A O1A 1.4304(12) . ?
S1A N1A 1.6840(12) . ?
S1A C1A 1.7492(16) . ?
S1B O2B 1.4299(12) . ?
S1B O1B 1.4303(12) . ?
S1B N1B 1.6845(12) . ?
S1B C1B 1.7539(16) . ?
C1A C2A 1.385(2) . ?
C1A C6A 1.394(2) . ?
C2A C3A 1.384(2) . ?
C2A H2A 0.9500 . ?
C3A C4A 1.395(2) . ?
C3A H3A 0.9500 . ?
C4A C5A 1.391(3) . ?
C4A C7A 1.502(3) . ?
C5A C6A 1.380(3) . ?
C5A H5A 0.9500 . ?
C6A H6A 0.9500 . ?
C7A H7A1 0.9800 . ?
C7A H7A2 0.9800 . ?
C7A H7A3 0.9800 . ?
N1A C8A 1.4173(17) . ?
N1A C25A 1.4403(18) . ?
C8A C9A 1.3419(19) . ?
C8A H8A 0.9500 . ?
C9A N2A 1.4211(17) . ?
C9A C10A 1.4743(18) . ?
C10A C15A 1.398(2) . ?
C10A C11A 1.400(2) . ?
C11A C12A 1.386(2) . ?
C11A H11A 0.9500 . ?
C12A C13A 1.386(2) . ?
C12A H12A 0.9500 . ?
C13A C14A 1.383(2) . ?
C13A H13A 0.9500 . ?
C14A C15A 1.389(2) . ?
C14A H14A 0.9500 . ?
C15A H15A 0.9500 . ?
N2A C16A 1.4152(17) . ?
N2A C24A 1.4753(17) . ?
C16A C17A 1.395(2) . ?
C16A C21A 1.410(2) . ?
C17A C18A 1.393(2) . ?
C17A H17A 0.9500 . ?
C18A C19A 1.383(3) . ?
C18A H18A 0.9500 . ?
C19A C20A 1.381(3) . ?
C19A H19A 0.9500 . ?
C20A C21A 1.394(2) . ?
C20A H20A 0.9500 . ?
C21A C22A 1.452(2) . ?
C22A C23A 1.329(2) . ?
C22A H22A 0.9500 . ?
C23A C24A 1.499(2) . ?
C23A H23A 0.9500 . ?
C24A C25A 1.526(2) . ?
C24A H24A 0.991(18) . ?
C25A C26A 1.334(2) . ?
C26A C27A 1.490(2) . ?
C26A H26A 0.9500 . ?
C27A O4A 1.2015(19) . ?
C27A O3A 1.3374(19) . ?
O3A C28A 1.4577(19) . ?
C28A C29A 1.502(3) . ?
C28A H28A 0.9900 . ?
C28A H28B 0.9900 . ?
C29A H29A 0.9800 . ?
C29A H29B 0.9800 . ?
C29A H29C 0.9800 . ?
C1B C2B 1.384(2) . ?
C1B C6B 1.392(2) . ?
C2B C3B 1.384(2) . ?
C2B H2B 0.9500 . ?
C3B C4B 1.393(2) . ?
C3B H3B 0.9500 . ?
C4B C5B 1.394(3) . ?
C4B C7B 1.506(2) . ?
C5B C6B 1.381(2) . ?
C5B H5B 0.9500 . ?
C6B H6B 0.9500 . ?
C7B H7B1 0.9800 . ?
C7B H7B2 0.9800 . ?
C7B H7B3 0.9800 . ?
N1B C8B 1.4152(19) . ?
N1B C25B 1.4417(19) . ?
C8B C9B 1.343(2) . ?
C8B H8B 0.9500 . ?
C9B N2B 1.4128(18) . ?
C9B C10B 1.479(2) . ?
C10B C11B 1.396(2) . ?
C10B C15B 1.397(2) . ?
C11B C12B 1.388(2) . ?
C11B H11B 0.9500 . ?
C12B C13B 1.383(3) . ?
C12B H12B 0.9500 . ?
C13B C14B 1.382(2) . ?
C13B H13B 0.9500 . ?
C14B C15B 1.384(2) . ?
C14B H14B 0.9500 . ?
C15B H15B 0.9500 . ?
N2B C16B 1.4146(17) . ?
N2B C24B 1.4747(18) . ?
C16B C17B 1.394(2) . ?
C16B C21B 1.409(2) . ?
C17B C18B 1.393(2) . ?
C17B H17B 0.9500 . ?
C18B C19B 1.383(2) . ?
C18B H18B 0.9500 . ?
C19B C20B 1.382(2) . ?
C19B H19B 0.9500 . ?
C20B C21B 1.391(2) . ?
C20B H20B 0.9500 . ?
C21B C22B 1.456(2) . ?
C22B C23B 1.329(2) . ?
C22B H22B 0.9500 . ?
C23B C24B 1.496(2) . ?
C23B H23B 0.9500 . ?
C24B C25B 1.532(2) . ?
C24B H24B 0.992(19) . ?
C25B C26B 1.331(2) . ?
C26B C27B 1.490(2) . ?
C26B H26B 0.9500 . ?
C27B O4B 1.195(2) . ?
C27B O3B 1.342(2) . ?
O3B C28B 1.472(2) . ?
C28B C29B 1.481(4) . ?
C28B H28C 0.9900 . ?
C28B H28D 0.9900 . ?
C29B H29D 0.9800 . ?
C29B H29E 0.9800 . ?
C29B H29F 0.9800 . ?
